data_2220598
loop_
_publ_author_name
'Zahran, Zaki N.'
'Xu, Nan'
'Powell, Douglas R.'
'Richter-Addo, George B.'

_publ_section_title
Bis(1-methyl-1<i>H</i>-imidazole-\k<i>N</i>^3^)[<i>N</i>,<i>N</i>'-<i>o</i>-phenylenebis(pyridine-2-carboxamido)-\k^4^<i>N</i>]manganese(II)
_journal_coeditor_code PK2130
_journal_issue 1
_journal_name_full 'Acta Crystallographica Section E'
_journal_page_first m75
_journal_paper_doi 10.1107/S1600536808041640
_journal_volume 65
_journal_year 2009
_chemical_formula_iupac '[Mn (C18 H12 N4 O2) (C4 H6 N2)2]'
_chemical_formula_moiety 'C26 H24 Mn N8 O2'
_chemical_formula_sum 'C26 H24 Mn N8 O2'
_chemical_formula_weight 535.47
_chemical_name_systematic
;
Bis(1-methyl-1<i>H</i>-imidazole-\k<i>N</i>^3^)[<i>N</i>,<i>N</i>'-<i>o</i>-
phenylenebis(pyridine-2-carboxamidato)-\k^4^<i>N</i>]manganese(II)
;
_space_group_IT_number 29
_symmetry_cell_setting orthorhombic
_symmetry_space_group_name_Hall 'P 2c -2ac'
_symmetry_space_group_name_H-M 'P c a 21'
_atom_sites_solution_hydrogens geom
_atom_sites_solution_primary direct
_atom_sites_solution_secondary difmap
_audit_creation_method SHELXL-97
_cell_angle_alpha 90.00
_cell_angle_beta 90.00
_cell_angle_gamma 90.00
_cell_formula_units_Z 4
_cell_length_a 13.819(3)
_cell_length_b 9.894(2)
_cell_length_c 17.864(4)
_cell_measurement_reflns_used 6910
_cell_measurement_temperature 100(2)
_cell_measurement_theta_max 28.27
_cell_measurement_theta_min 2.53
_cell_volume 2442.5(9)
_computing_cell_refinement 'SMART (Bruker, 1998)'
_computing_data_collection 'SMART (Bruker, 1998)'
_computing_data_reduction 'SAINT (Bruker, 1998)'
_computing_molecular_graphics 'SHELXTL (Sheldrick, 2008)'
_computing_publication_material 'SHELXTL (Sheldrick, 2008)'
_computing_structure_refinement 'SHELXTL (Sheldrick, 2008)'
_computing_structure_solution 'SHELXTL (Sheldrick, 2008)'
_diffrn_ambient_temperature 100(2)
_diffrn_measured_fraction_theta_full 0.999
_diffrn_measured_fraction_theta_max 0.999
_diffrn_measurement_device_type 'Bruker APEX'
_diffrn_measurement_method \w
_diffrn_radiation_monochromator graphite
_diffrn_radiation_source 'fine-focus sealed tube'
_diffrn_radiation_type MoK\a
_diffrn_radiation_wavelength 0.71073
_diffrn_reflns_av_R_equivalents 0.0224
_diffrn_reflns_av_sigmaI/netI 0.0339
_diffrn_reflns_limit_h_max 17
_diffrn_reflns_limit_h_min -16
_diffrn_reflns_limit_k_max 7
_diffrn_reflns_limit_k_min -12
_diffrn_reflns_limit_l_max 13
_diffrn_reflns_limit_l_min -22
_diffrn_reflns_number 8288
_diffrn_reflns_theta_full 26.00
_diffrn_reflns_theta_max 26.00
_diffrn_reflns_theta_min 2.06
_diffrn_standards_interval_count 0
_diffrn_standards_interval_time 0
_diffrn_standards_number 0
_exptl_absorpt_coefficient_mu 0.582
_exptl_absorpt_correction_T_max 0.977
_exptl_absorpt_correction_T_min 0.744
_exptl_absorpt_correction_type multi-scan
_exptl_absorpt_process_details '(SADABS; Sheldrick, 2007)'
_exptl_crystal_colour red
_exptl_crystal_density_diffrn 1.456
_exptl_crystal_density_method 'not measured'
_exptl_crystal_description plate
_exptl_crystal_F_000 1108
_exptl_crystal_size_max 0.54
_exptl_crystal_size_mid 0.35
_exptl_crystal_size_min 0.04
_refine_diff_density_max 0.325
_refine_diff_density_min -0.190
_refine_ls_abs_structure_details 'Flack (1983), 989 Friedel pairs'
_refine_ls_abs_structure_Flack 0.046(17)
_refine_ls_extinction_method none
_refine_ls_goodness_of_fit_ref 1.016
_refine_ls_hydrogen_treatment constr
_refine_ls_matrix_type full
_refine_ls_number_parameters 335
_refine_ls_number_reflns 3473
_refine_ls_number_restraints 1
_refine_ls_restrained_S_all 1.016
_refine_ls_R_factor_all 0.0272
_refine_ls_R_factor_gt 0.0250
_refine_ls_shift/su_max 0.000
_refine_ls_shift/su_mean 0.000
_refine_ls_structure_factor_coef Fsqd
_refine_ls_weighting_details 'calc w=1/[\s^2^(Fo^2^)+(0.038P)^2^+0.1P] where P=(Fo^2^+2Fc^2^)/3'
_refine_ls_weighting_scheme calc
_refine_ls_wR_factor_gt 0.0614
_refine_ls_wR_factor_ref 0.0623
_reflns_number_gt 3301
_reflns_number_total 3473
_reflns_threshold_expression I>2\s(I)
_cod_data_source_file pk2130.cif
_cod_data_source_block I
_cod_depositor_comments
;
 Balancing the opening and closing italics markup tags ("<i>", "</i>")
 in the _chemical_name_systematic data item value.

 Antanas Vaitkus,
 2017-03-30
;
_cod_database_code 2220598
_cod_database_fobs_code 2220598

loop_
_symmetry_equiv_pos_as_xyz
'x, y, z'
'-x, -y, z+1/2'
'x+1/2, -y, z'
'-x+1/2, y, z+1/2'

loop_
_atom_site_type_symbol
_atom_site_label
_atom_site_fract_x
_atom_site_fract_y
_atom_site_fract_z
_atom_site_U_iso_or_equiv
_atom_site_adp_type
_atom_site_calc_flag
_atom_site_refinement_flags
_atom_site_occupancy
_atom_site_disorder_assembly
_atom_site_disorder_group
Mn Mn1 0.38539(2) 0.37818(3) 0.51871(2) 0.01386(8) Uani d . 1 . .
O O1 0.36109(12) 0.12118(15) 0.32716(9) 0.0186(3) Uani d . 1 . .
O O2 0.65501(11) 0.32649(17) 0.63464(9) 0.0236(4) Uani d . 1 . .
N N1 0.30418(13) 0.22376(19) 0.58708(11) 0.0194(4) Uani d . 1 . .
N N2 0.19272(14) 0.08610(19) 0.63164(11) 0.0201(4) Uani d . 1 . .
N N3 0.40259(14) 0.58964(19) 0.46979(11) 0.0185(4) Uani d . 1 . .
N N4 0.41706(15) 0.74233(19) 0.38026(12) 0.0204(4) Uani d . 1 . .
N N5 0.25565(14) 0.37585(17) 0.44149(10) 0.0157(4) Uani d . 1 . .
N N6 0.42608(13) 0.24628(19) 0.42643(11) 0.0151(4) Uani d . 1 . .
N N7 0.53284(12) 0.31457(18) 0.54386(10) 0.0156(4) Uani d . 1 . .
N N8 0.42419(13) 0.48437(18) 0.62717(10) 0.0156(4) Uani d . 1 . .
C C1 0.21158(16) 0.1926(2) 0.58814(13) 0.0206(5) Uani d . 1 . .
H H1 0.1635 0.2405 0.5610 0.025 Uiso calc R 1 . .
C C2 0.27962(17) 0.0447(3) 0.66076(15) 0.0283(6) Uani d . 1 . .
H H2 0.2902 -0.0294 0.6935 0.034 Uiso calc R 1 . .
C C3 0.34717(18) 0.1303(2) 0.63362(15) 0.0260(5) Uani d . 1 . .
H H3 0.4143 0.1267 0.6449 0.031 Uiso calc R 1 . .
C C4 0.09803(17) 0.0263(3) 0.64689(15) 0.0266(5) Uani d . 1 . .
H H4A 0.0520 0.0549 0.6083 0.040 Uiso d R 1 . .
H H4B 0.0751 0.0564 0.6961 0.040 Uiso d R 1 . .
H H4C 0.1035 -0.0724 0.6465 0.040 Uiso d R 1 . .
C C5 0.38396(16) 0.6197(2) 0.39912(15) 0.0183(5) Uani d . 1 . .
H H5 0.3509 0.5611 0.3656 0.022 Uiso calc R 1 . .
C C6 0.45966(18) 0.7961(2) 0.44268(14) 0.0239(5) Uani d . 1 . .
H H6 0.4896 0.8822 0.4470 0.029 Uiso calc R 1 . .
C C7 0.45043(16) 0.7012(2) 0.49738(13) 0.0216(5) Uani d . 1 . .
H H7 0.4735 0.7105 0.5472 0.026 Uiso calc R 1 . .
C C8 0.4078(2) 0.8059(2) 0.30677(15) 0.0271(5) Uani d . 1 . .
H H8A 0.3726 0.7453 0.2730 0.041 Uiso d R 1 . .
H H8B 0.4724 0.8239 0.2863 0.041 Uiso d R 1 . .
H H8C 0.3723 0.8912 0.3117 0.041 Uiso d R 1 . .
C C9 0.17954(16) 0.4603(2) 0.44273(13) 0.0183(5) Uani d . 1 . .
H H9 0.1700 0.5150 0.4858 0.022 Uiso calc R 1 . .
C C10 0.11453(15) 0.4712(2) 0.38434(14) 0.0200(5) Uani d . 1 . .
H H10 0.0623 0.5334 0.3865 0.024 Uiso calc R 1 . .
C C11 0.12757(17) 0.3891(2) 0.32266(15) 0.0206(5) Uani d . 1 . .
H H11 0.0835 0.3932 0.2819 0.025 Uiso calc R 1 . .
C C12 0.20533(16) 0.3006(2) 0.32047(13) 0.0188(5) Uani d . 1 . .
H H12 0.2149 0.2430 0.2785 0.023 Uiso calc R 1 . .
C C13 0.26922(15) 0.2974(2) 0.38068(13) 0.0158(4) Uani d . 1 . .
C C14 0.35901(16) 0.2101(2) 0.37724(12) 0.0147(4) Uani d . 1 . .
C C15 0.51905(15) 0.1872(2) 0.43010(13) 0.0151(4) Uani d . 1 . .
C C16 0.55961(17) 0.1028(2) 0.37494(14) 0.0178(5) Uani d . 1 . .
H H16 0.5224 0.0787 0.3323 0.021 Uiso calc R 1 . .
C C17 0.65348(17) 0.0543(2) 0.38227(14) 0.0212(5) Uani d . 1 . .
H H17 0.6800 -0.0026 0.3447 0.025 Uiso calc R 1 . .
C C18 0.70854(17) 0.0888(2) 0.44413(14) 0.0216(5) Uani d . 1 . .
H H18 0.7723 0.0542 0.4492 0.026 Uiso calc R 1 . .
C C19 0.67119(15) 0.1736(2) 0.49883(13) 0.0193(5) Uani d . 1 . .
H H19 0.7102 0.1978 0.5405 0.023 Uiso calc R 1 . .
C C20 0.57629(15) 0.2242(2) 0.49336(13) 0.0163(5) Uani d . 1 . .
C C21 0.57588(16) 0.3589(2) 0.60555(13) 0.0171(5) Uani d . 1 . .
C C22 0.51797(15) 0.4679(2) 0.64610(12) 0.0160(4) Uani d . 1 . .
C C23 0.56201(16) 0.5497(2) 0.69906(13) 0.0200(5) Uani d . 1 . .
H H23 0.6280 0.5363 0.7119 0.024 Uiso calc R 1 . .
C C24 0.50893(18) 0.6512(2) 0.73299(13) 0.0234(5) Uani d . 1 . .
H H24 0.5385 0.7100 0.7683 0.028 Uiso calc R 1 . .
C C25 0.41228(18) 0.6657(2) 0.71479(14) 0.0213(5) Uani d . 1 . .
H H25 0.3737 0.7328 0.7383 0.026 Uiso calc R 1 . .
C C26 0.37272(17) 0.5799(2) 0.66128(14) 0.0187(5) Uani d . 1 . .
H H26 0.3063 0.5898 0.6486 0.022 Uiso calc R 1 . .

loop_
_atom_site_aniso_label
_atom_site_aniso_U_11
_atom_site_aniso_U_22
_atom_site_aniso_U_33
_atom_site_aniso_U_12
_atom_site_aniso_U_13
_atom_site_aniso_U_23
Mn1 0.01291(14) 0.01638(15) 0.01230(15) -0.00013(12) -0.00020(14) -0.00077(16)
O1 0.0198(8) 0.0179(8) 0.0181(9) -0.0009(6) 0.0002(7) -0.0041(7)
O2 0.0145(8) 0.0335(9) 0.0227(9) 0.0036(7) -0.0046(7) -0.0034(8)
N1 0.0194(10) 0.0207(10) 0.0181(10) -0.0003(8) 0.0007(8) 0.0018(8)
N2 0.0224(10) 0.0204(10) 0.0175(10) -0.0027(8) 0.0029(8) -0.0006(8)
N3 0.0208(10) 0.0178(9) 0.0170(10) 0.0010(7) 0.0003(8) 0.0005(8)
N4 0.0258(10) 0.0165(10) 0.0188(10) 0.0017(8) 0.0023(8) 0.0012(8)
N5 0.0172(9) 0.0148(9) 0.0149(10) -0.0009(7) 0.0003(8) 0.0010(7)
N6 0.0153(9) 0.0161(8) 0.0138(9) 0.0004(7) 0.0029(7) 0.0003(7)
N7 0.0120(9) 0.0188(9) 0.0161(9) 0.0009(7) 0.0013(7) 0.0014(7)
N8 0.0171(9) 0.0181(9) 0.0116(9) -0.0019(7) 0.0007(7) 0.0020(8)
C1 0.0217(12) 0.0219(12) 0.0181(12) -0.0003(10) 0.0002(9) 0.0028(9)
C2 0.0294(13) 0.0272(13) 0.0282(14) 0.0023(10) 0.0008(11) 0.0096(11)
C3 0.0206(12) 0.0314(14) 0.0259(13) 0.0031(10) -0.0013(11) 0.0050(11)
C4 0.0241(12) 0.0291(13) 0.0266(13) -0.0073(10) 0.0035(10) 0.0032(11)
C5 0.0177(12) 0.0151(12) 0.0220(13) -0.0017(8) 0.0020(9) -0.0010(9)
C6 0.0309(13) 0.0188(11) 0.0220(13) -0.0047(10) 0.0013(10) 0.0000(10)
C7 0.0231(11) 0.0213(12) 0.0203(12) -0.0039(9) 0.0017(9) -0.0002(9)
C8 0.0400(15) 0.0218(12) 0.0197(12) 0.0026(11) 0.0031(11) 0.0045(10)
C9 0.0183(11) 0.0192(11) 0.0174(11) 0.0009(9) 0.0038(9) -0.0002(9)
C10 0.0158(11) 0.0207(11) 0.0235(12) 0.0008(9) 0.0015(9) 0.0040(10)
C11 0.0188(12) 0.0225(12) 0.0206(12) -0.0035(9) -0.0038(9) 0.0054(10)
C12 0.0213(12) 0.0187(11) 0.0163(11) -0.0027(9) 0.0005(9) -0.0002(9)
C13 0.0178(11) 0.0124(10) 0.0172(11) -0.0039(8) 0.0033(9) -0.0002(9)
C14 0.0177(11) 0.0132(10) 0.0131(10) -0.0025(8) 0.0019(9) 0.0041(9)
C15 0.0161(11) 0.0143(10) 0.0151(11) -0.0006(8) 0.0021(9) 0.0032(9)
C16 0.0218(12) 0.0164(11) 0.0153(11) -0.0013(9) 0.0025(9) -0.0013(9)
C17 0.0240(12) 0.0187(12) 0.0209(12) 0.0018(10) 0.0070(10) -0.0015(10)
C18 0.0142(11) 0.0224(12) 0.0283(13) 0.0030(9) 0.0036(10) 0.0029(10)
C19 0.0145(10) 0.0216(11) 0.0218(13) 0.0010(8) 0.0004(9) 0.0027(9)
C20 0.0148(10) 0.0166(10) 0.0173(11) -0.0028(8) 0.0019(8) 0.0033(9)
C21 0.0144(11) 0.0212(12) 0.0157(11) -0.0030(9) 0.0007(9) 0.0011(9)
C22 0.0171(10) 0.0175(11) 0.0135(11) -0.0024(8) 0.0025(8) 0.0051(9)
C23 0.0174(11) 0.0227(12) 0.0199(12) -0.0047(9) -0.0023(9) 0.0004(10)
C24 0.0327(14) 0.0209(12) 0.0168(12) -0.0043(10) -0.0057(10) -0.0014(10)
C25 0.0278(12) 0.0192(11) 0.0168(11) 0.0025(9) -0.0008(10) -0.0006(10)
C26 0.0186(11) 0.0192(11) 0.0181(12) 0.0010(9) -0.0011(9) 0.0017(10)

loop_
_atom_type_symbol
_atom_type_description
_atom_type_scat_dispersion_real
_atom_type_scat_dispersion_imag
_atom_type_scat_source
C C 0.0033 0.0016 'International Tables Vol C Tables 4.2.6.8 and 6.1.1.4'
H H 0.0000 0.0000 'International Tables Vol C Tables 4.2.6.8 and 6.1.1.4'
N N 0.0061 0.0033 'International Tables Vol C Tables 4.2.6.8 and 6.1.1.4'
O O 0.0106 0.0060 'International Tables Vol C Tables 4.2.6.8 and 6.1.1.4'
Mn Mn 0.3368 0.7283 'International Tables Vol C Tables 4.2.6.8 and 6.1.1.4'

loop_
_geom_angle_atom_site_label_1
_geom_angle_atom_site_label_2
_geom_angle_atom_site_label_3
_geom_angle_site_symmetry_1
_geom_angle_site_symmetry_3
_geom_angle
_geom_angle_publ_flag
N6 Mn1 N7 . . 75.02(7) ?
N6 Mn1 N1 . . 97.62(7) ?
N7 Mn1 N1 . . 99.09(7) ?
N6 Mn1 N5 . . 74.74(7) ?
N7 Mn1 N5 . . 149.74(7) ?
N1 Mn1 N5 . . 85.93(7) ?
N6 Mn1 N8 . . 149.72(7) ?
N7 Mn1 N8 . . 74.73(7) ?
N1 Mn1 N8 . . 88.21(7) ?
N5 Mn1 N8 . . 135.47(7) ?
N6 Mn1 N3 . . 103.48(8) ?
N7 Mn1 N3 . . 104.27(7) ?
N1 Mn1 N3 . . 151.79(7) ?
N5 Mn1 N3 . . 81.85(7) ?
N8 Mn1 N3 . . 82.97(7) ?
C1 N1 C3 . . 104.67(19) ?
C1 N1 Mn1 . . 130.57(15) ?
C3 N1 Mn1 . . 124.52(15) ?
C1 N2 C2 . . 106.58(19) ?
C1 N2 C4 . . 127.1(2) ?
C2 N2 C4 . . 126.3(2) ?
C5 N3 C7 . . 104.76(19) ?
C5 N3 Mn1 . . 123.51(16) ?
C7 N3 Mn1 . . 130.40(16) ?
C5 N4 C6 . . 107.1(2) ?
C5 N4 C8 . . 125.9(2) ?
C6 N4 C8 . . 127.0(2) ?
C9 N5 C13 . . 118.7(2) ?
C9 N5 Mn1 . . 127.17(15) ?
C13 N5 Mn1 . . 112.77(14) ?
C14 N6 C15 . . 123.67(19) ?
C14 N6 Mn1 . . 118.88(14) ?
C15 N6 Mn1 . . 116.61(14) ?
C21 N7 C20 . . 123.51(18) ?
C21 N7 Mn1 . . 119.67(14) ?
C20 N7 Mn1 . . 116.81(14) ?
C26 N8 C22 . . 118.98(19) ?
C26 N8 Mn1 . . 126.43(15) ?
C22 N8 Mn1 . . 112.66(14) ?
N1 C1 N2 . . 112.5(2) ?
N1 C1 H1 . . 123.7 ?
N2 C1 H1 . . 123.7 ?
C3 C2 N2 . . 106.4(2) ?
C3 C2 H2 . . 126.8 ?
N2 C2 H2 . . 126.8 ?
C2 C3 N1 . . 109.8(2) ?
C2 C3 H3 . . 125.1 ?
N1 C3 H3 . . 125.1 ?
N2 C4 H4A . . 109.5 ?
N2 C4 H4B . . 109.5 ?
H4A C4 H4B . . 109.5 ?
N2 C4 H4C . . 109.5 ?
H4A C4 H4C . . 109.5 ?
H4B C4 H4C . . 109.5 ?
N3 C5 N4 . . 112.2(2) ?
N3 C5 H5 . . 123.9 ?
N4 C5 H5 . . 123.9 ?
C7 C6 N4 . . 106.0(2) ?
C7 C6 H6 . . 127.0 ?
N4 C6 H6 . . 127.0 ?
C6 C7 N3 . . 109.9(2) ?
C6 C7 H7 . . 125.0 ?
N3 C7 H7 . . 125.0 ?
N4 C8 H8A . . 109.5 ?
N4 C8 H8B . . 109.5 ?
H8A C8 H8B . . 109.5 ?
N4 C8 H8C . . 109.5 ?
H8A C8 H8C . . 109.5 ?
H8B C8 H8C . . 109.5 ?
N5 C9 C10 . . 123.1(2) ?
N5 C9 H9 . . 118.5 ?
C10 C9 H9 . . 118.5 ?
C11 C10 C9 . . 118.2(2) ?
C11 C10 H10 . . 120.9 ?
C9 C10 H10 . . 120.9 ?
C10 C11 C12 . . 119.7(2) ?
C10 C11 H11 . . 120.2 ?
C12 C11 H11 . . 120.2 ?
C11 C12 C13 . . 119.0(2) ?
C11 C12 H12 . . 120.5 ?
C13 C12 H12 . . 120.5 ?
N5 C13 C12 . . 121.4(2) ?
N5 C13 C14 . . 118.38(19) ?
C12 C13 C14 . . 120.1(2) ?
O1 C14 N6 . . 130.2(2) ?
O1 C14 C13 . . 116.61(19) ?
N6 C14 C13 . . 113.10(19) ?
C16 C15 N6 . . 125.1(2) ?
C16 C15 C20 . . 119.1(2) ?
N6 C15 C20 . . 115.75(19) ?
C17 C16 C15 . . 120.7(2) ?
C17 C16 H16 . . 119.7 ?
C15 C16 H16 . . 119.7 ?
C18 C17 C16 . . 120.2(2) ?
C18 C17 H17 . . 119.9 ?
C16 C17 H17 . . 119.9 ?
C17 C18 C19 . . 120.4(2) ?
C17 C18 H18 . . 119.8 ?
C19 C18 H18 . . 119.8 ?
C18 C19 C20 . . 120.9(2) ?
C18 C19 H19 . . 119.6 ?
C20 C19 H19 . . 119.6 ?
N7 C20 C19 . . 125.5(2) ?
N7 C20 C15 . . 115.78(18) ?
C19 C20 C15 . . 118.7(2) ?
O2 C21 N7 . . 130.6(2) ?
O2 C21 C22 . . 116.22(19) ?
N7 C21 C22 . . 113.13(19) ?
N8 C22 C23 . . 121.5(2) ?
N8 C22 C21 . . 118.04(19) ?
C23 C22 C21 . . 120.44(19) ?
C24 C23 C22 . . 119.4(2) ?
C24 C23 H23 . . 120.3 ?
C22 C23 H23 . . 120.3 ?
C25 C24 C23 . . 119.0(2) ?
C25 C24 H24 . . 120.5 ?
C23 C24 H24 . . 120.5 ?
C24 C25 C26 . . 118.6(2) ?
C24 C25 H25 . . 120.7 ?
C26 C25 H25 . . 120.7 ?
N8 C26 C25 . . 122.6(2) ?
N8 C26 H26 . . 118.7 ?
C25 C26 H26 . . 118.7 ?

loop_
_geom_bond_atom_site_label_1
_geom_bond_atom_site_label_2
_geom_bond_site_symmetry_2
_geom_bond_distance
_geom_bond_publ_flag
Mn1 N6 . 2.1764(19) ?
Mn1 N7 . 2.1794(18) ?
Mn1 N1 . 2.2552(19) ?
Mn1 N5 . 2.2621(19) ?
Mn1 N8 . 2.2684(19) ?
Mn1 N3 . 2.280(2) ?
O1 C14 . 1.255(3) ?
O2 C21 . 1.252(3) ?
N1 C1 . 1.316(3) ?
N1 C3 . 1.378(3) ?
N2 C1 . 1.335(3) ?
N2 C2 . 1.371(3) ?
N2 C4 . 1.462(3) ?
N3 C5 . 1.322(3) ?
N3 C7 . 1.378(3) ?
N4 C5 . 1.340(3) ?
N4 C6 . 1.369(3) ?
N4 C8 . 1.461(3) ?
N5 C9 . 1.343(3) ?
N5 C13 . 1.348(3) ?
N6 C14 . 1.326(3) ?
N6 C15 . 1.413(3) ?
N7 C21 . 1.327(3) ?
N7 C20 . 1.405(3) ?
N8 C26 . 1.330(3) ?
N8 C22 . 1.349(3) ?
C1 H1 . 0.9500 ?
C2 C3 . 1.350(3) ?
C2 H2 . 0.9500 ?
C3 H3 . 0.9500 ?
C4 H4A . 0.9800 ?
C4 H4B . 0.9800 ?
C4 H4C . 0.9800 ?
C5 H5 . 0.9500 ?
C6 C7 . 1.361(3) ?
C6 H6 . 0.9500 ?
C7 H7 . 0.9500 ?
C8 H8A . 0.9800 ?
C8 H8B . 0.9800 ?
C8 H8C . 0.9800 ?
C9 C10 . 1.381(3) ?
C9 H9 . 0.9500 ?
C10 C11 . 1.381(4) ?
C10 H10 . 0.9500 ?
C11 C12 . 1.387(3) ?
C11 H11 . 0.9500 ?
C12 C13 . 1.392(3) ?
C12 H12 . 0.9500 ?
C13 C14 . 1.513(3) ?
C15 C16 . 1.408(3) ?
C15 C20 . 1.427(3) ?
C16 C17 . 1.389(3) ?
C16 H16 . 0.9500 ?
C17 C18 . 1.384(3) ?
C17 H17 . 0.9500 ?
C18 C19 . 1.387(3) ?
C18 H18 . 0.9500 ?
C19 C20 . 1.407(3) ?
C19 H19 . 0.9500 ?
C21 C22 . 1.526(3) ?
C22 C23 . 1.386(3) ?
C23 C24 . 1.383(3) ?
C23 H23 . 0.9500 ?
C24 C25 . 1.382(3) ?
C24 H24 . 0.9500 ?
C25 C26 . 1.390(4) ?
C25 H25 . 0.9500 ?
C26 H26 . 0.9500 ?

loop_
_geom_torsion_atom_site_label_1
_geom_torsion_atom_site_label_2
_geom_torsion_atom_site_label_3
_geom_torsion_atom_site_label_4
_geom_torsion_site_symmetry_1
_geom_torsion_site_symmetry_2
_geom_torsion_site_symmetry_3
_geom_torsion_site_symmetry_4
_geom_torsion
_geom_torsion_publ_flag
N6 Mn1 N1 C1 . . . . -92.7(2) ?
N7 Mn1 N1 C1 . . . . -168.6(2) ?
N5 Mn1 N1 C1 . . . . -18.7(2) ?
N8 Mn1 N1 C1 . . . . 117.1(2) ?
N3 Mn1 N1 C1 . . . . 45.6(3) ?
N6 Mn1 N1 C3 . . . . 80.7(2) ?
N7 Mn1 N1 C3 . . . . 4.8(2) ?
N5 Mn1 N1 C3 . . . . 154.7(2) ?
N8 Mn1 N1 C3 . . . . -69.46(19) ?
N3 Mn1 N1 C3 . . . . -140.97(19) ?
N6 Mn1 N3 C5 . . . . 34.70(19) ?
N7 Mn1 N3 C5 . . . . 112.38(18) ?
N1 Mn1 N3 C5 . . . . -102.6(2) ?
N5 Mn1 N3 C5 . . . . -37.38(18) ?
N8 Mn1 N3 C5 . . . . -175.39(18) ?
N6 Mn1 N3 C7 . . . . -130.0(2) ?
N7 Mn1 N3 C7 . . . . -52.4(2) ?
N1 Mn1 N3 C7 . . . . 92.6(2) ?
N5 Mn1 N3 C7 . . . . 157.9(2) ?
N8 Mn1 N3 C7 . . . . 19.9(2) ?
N6 Mn1 N5 C9 . . . . -166.23(19) ?
N7 Mn1 N5 C9 . . . . -164.19(16) ?
N1 Mn1 N5 C9 . . . . 94.73(18) ?
N8 Mn1 N5 C9 . . . . 11.5(2) ?
N3 Mn1 N5 C9 . . . . -59.78(18) ?
N6 Mn1 N5 C13 . . . . 0.09(14) ?
N7 Mn1 N5 C13 . . . . 2.1(2) ?
N1 Mn1 N5 C13 . . . . -98.95(15) ?
N8 Mn1 N5 C13 . . . . 177.77(13) ?
N3 Mn1 N5 C13 . . . . 106.54(15) ?
N7 Mn1 N6 C14 . . . . 171.66(18) ?
N1 Mn1 N6 C14 . . . . 74.24(17) ?
N5 Mn1 N6 C14 . . . . -9.40(16) ?
N8 Mn1 N6 C14 . . . . 173.83(15) ?
N3 Mn1 N6 C14 . . . . -86.90(17) ?
N7 Mn1 N6 C15 . . . . 1.75(14) ?
N1 Mn1 N6 C15 . . . . -95.67(15) ?
N5 Mn1 N6 C15 . . . . -179.31(16) ?
N8 Mn1 N6 C15 . . . . 3.9(2) ?
N3 Mn1 N6 C15 . . . . 103.19(15) ?
N6 Mn1 N7 C21 . . . . 179.90(17) ?
N1 Mn1 N7 C21 . . . . -84.58(16) ?
N5 Mn1 N7 C21 . . . . 177.87(15) ?
N8 Mn1 N7 C21 . . . . 1.03(15) ?
N3 Mn1 N7 C21 . . . . 79.48(17) ?
N6 Mn1 N7 C20 . . . . -1.75(14) ?
N1 Mn1 N7 C20 . . . . 93.76(15) ?
N5 Mn1 N7 C20 . . . . -3.8(2) ?
N8 Mn1 N7 C20 . . . . 179.38(15) ?
N3 Mn1 N7 C20 . . . . -102.17(15) ?
N6 Mn1 N8 C26 . . . . 168.94(17) ?
N7 Mn1 N8 C26 . . . . 171.1(2) ?
N1 Mn1 N8 C26 . . . . -88.97(19) ?
N5 Mn1 N8 C26 . . . . -6.6(2) ?
N3 Mn1 N8 C26 . . . . 64.18(19) ?
N6 Mn1 N8 C22 . . . . 5.1(2) ?
N7 Mn1 N8 C22 . . . . 7.25(14) ?
N1 Mn1 N8 C22 . . . . 107.17(15) ?
N5 Mn1 N8 C22 . . . . -170.47(13) ?
N3 Mn1 N8 C22 . . . . -99.68(15) ?
C3 N1 C1 N2 . . . . -0.2(3) ?
Mn1 N1 C1 N2 . . . . 174.15(16) ?
C2 N2 C1 N1 . . . . -0.3(3) ?
C4 N2 C1 N1 . . . . 178.6(2) ?
C1 N2 C2 C3 . . . . 0.6(3) ?
C4 N2 C2 C3 . . . . -178.2(2) ?
N2 C2 C3 N1 . . . . -0.8(3) ?
C1 N1 C3 C2 . . . . 0.6(3) ?
Mn1 N1 C3 C2 . . . . -174.18(17) ?
C7 N3 C5 N4 . . . . 0.2(3) ?
Mn1 N3 C5 N4 . . . . -167.83(14) ?
C6 N4 C5 N3 . . . . -0.3(3) ?
C8 N4 C5 N3 . . . . -179.6(2) ?
C5 N4 C6 C7 . . . . 0.3(3) ?
C8 N4 C6 C7 . . . . 179.6(2) ?
N4 C6 C7 N3 . . . . -0.1(3) ?
C5 N3 C7 C6 . . . . 0.0(3) ?
Mn1 N3 C7 C6 . . . . 166.84(16) ?
C13 N5 C9 C10 . . . . -0.4(3) ?
Mn1 N5 C9 C10 . . . . 165.25(17) ?
N5 C9 C10 C11 . . . . 1.5(3) ?
C9 C10 C11 C12 . . . . -1.0(3) ?
C10 C11 C12 C13 . . . . -0.5(3) ?
C9 N5 C13 C12 . . . . -1.2(3) ?
Mn1 N5 C13 C12 . . . . -168.82(16) ?
C9 N5 C13 C14 . . . . 175.61(19) ?
Mn1 N5 C13 C14 . . . . 8.0(2) ?
C11 C12 C13 N5 . . . . 1.6(3) ?
C11 C12 C13 C14 . . . . -175.1(2) ?
C15 N6 C14 O1 . . . . 1.1(4) ?
Mn1 N6 C14 O1 . . . . -168.07(19) ?
C15 N6 C14 C13 . . . . -174.87(18) ?
Mn1 N6 C14 C13 . . . . 16.0(2) ?
N5 C13 C14 O1 . . . . 167.57(19) ?
C12 C13 C14 O1 . . . . -15.6(3) ?
N5 C13 C14 N6 . . . . -15.9(3) ?
C12 C13 C14 N6 . . . . 161.0(2) ?
C14 N6 C15 C16 . . . . 12.7(3) ?
Mn1 N6 C15 C16 . . . . -177.88(17) ?
C14 N6 C15 C20 . . . . -170.9(2) ?
Mn1 N6 C15 C20 . . . . -1.6(2) ?
N6 C15 C16 C17 . . . . 177.1(2) ?
C20 C15 C16 C17 . . . . 0.9(3) ?
C15 C16 C17 C18 . . . . -0.1(3) ?
C16 C17 C18 C19 . . . . -1.0(4) ?
C17 C18 C19 C20 . . . . 1.2(3) ?
C21 N7 C20 C19 . . . . -3.1(3) ?
Mn1 N7 C20 C19 . . . . 178.62(17) ?
C21 N7 C20 C15 . . . . 179.81(19) ?
Mn1 N7 C20 C15 . . . . 1.5(2) ?
C18 C19 C20 N7 . . . . -177.3(2) ?
C18 C19 C20 C15 . . . . -0.3(3) ?
C16 C15 C20 N7 . . . . 176.57(19) ?
N6 C15 C20 N7 . . . . 0.0(3) ?
C16 C15 C20 C19 . . . . -0.7(3) ?
N6 C15 C20 C19 . . . . -177.28(18) ?
C20 N7 C21 O2 . . . . -5.9(4) ?
Mn1 N7 C21 O2 . . . . 172.31(19) ?
C20 N7 C21 C22 . . . . 173.58(18) ?
Mn1 N7 C21 C22 . . . . -8.2(2) ?
C26 N8 C22 C23 . . . . -1.3(3) ?
Mn1 N8 C22 C23 . . . . 163.93(17) ?
C26 N8 C22 C21 . . . . -179.3(2) ?
Mn1 N8 C22 C21 . . . . -14.1(2) ?
O2 C21 C22 N8 . . . . -165.29(19) ?
N7 C21 C22 N8 . . . . 15.1(3) ?
O2 C21 C22 C23 . . . . 16.7(3) ?
N7 C21 C22 C23 . . . . -162.9(2) ?
N8 C22 C23 C24 . . . . -0.4(3) ?
C21 C22 C23 C24 . . . . 177.6(2) ?
C22 C23 C24 C25 . . . . 1.9(3) ?
C23 C24 C25 C26 . . . . -1.8(4) ?
C22 N8 C26 C25 . . . . 1.4(3) ?
Mn1 N8 C26 C25 . . . . -161.57(18) ?
C24 C25 C26 N8 . . . . 0.2(4) ?
